data_7063814
loop_
_publ_author_name
'Mutlu Balc\?i, Ceylan'
'Palab\?iy\?ik, Duygu'
'Be\,sli, Serap'

_publ_section_title
;
 Cyclic phosphazene derivatives combined with two different forms of the
 phenol-pyrazole group: synthesis, spectroscopic and crystallographic
 characterization and stereochemical properties
;
_journal_issue 23
_journal_name_full 'New Journal of Chemistry'
_journal_page_first 9583
_journal_page_last 9599
_journal_paper_doi 10.1039/D5NJ01321F
_journal_volume 49
_journal_year 2025
_chemical_formula_moiety 'C27 H19 Cl N9 O3 P3'
_chemical_formula_sum 'C27 H19 Cl N9 O3 P3'
_chemical_formula_weight 645.87
_space_group_crystal_system monoclinic
_space_group_IT_number 14
_space_group_name_Hall '-P 2ybc'
_space_group_name_H-M_alt 'P 1 21/c 1'
_atom_sites_solution_hydrogens geom
_atom_sites_solution_primary dual
_audit_creation_date 2024-07-09
_audit_creation_method
;
Olex2 1.3
(compiled 2020.11.12 svn.r5f609507 for OlexSys, GUI svn.r6408)
;
_audit_update_record
;
2025-03-03 deposited with the CCDC.	2025-05-06 downloaded from the CCDC.
;
_cell_angle_alpha 90
_cell_angle_beta 93.967(2)
_cell_angle_gamma 90
_cell_formula_units_Z 4
_cell_length_a 8.8942(10)
_cell_length_b 24.158(3)
_cell_length_c 12.9982(14)
_cell_measurement_reflns_used 4471
_cell_measurement_temperature 173.0
_cell_measurement_theta_max 25.80
_cell_measurement_theta_min 2.30
_cell_volume 2786.2(6)
_computing_cell_refinement 'SAINT V8.40A (Bruker, 2019)'
_computing_data_reduction 'SAINT V8.40A (Bruker, 2019)'
_computing_molecular_graphics 'Olex2 1.3 (Dolomanov et al., 2009)'
_computing_publication_material 'Olex2 1.3 (Dolomanov et al., 2009)'
_computing_structure_refinement 'XL  (Sheldrick, 2008)'
_computing_structure_solution 'SHELXT 2014/5 (Sheldrick, 2014)'
_diffrn_ambient_temperature 173.0
_diffrn_detector_area_resol_mean 8.3333
_diffrn_measured_fraction_theta_full 0.991
_diffrn_measured_fraction_theta_max 0.984
_diffrn_measurement_device_type 'Bruker APEX II QUAZAR three-circle diffractometer'
_diffrn_measurement_method '\f and \w scans'
_diffrn_radiation_type MoK\a
_diffrn_radiation_wavelength 0.71073
_diffrn_reflns_av_R_equivalents 0.0548
_diffrn_reflns_av_unetI/netI 0.0510
_diffrn_reflns_Laue_measured_fraction_full 0.991
_diffrn_reflns_Laue_measured_fraction_max 0.984
_diffrn_reflns_limit_h_max 11
_diffrn_reflns_limit_h_min -11
_diffrn_reflns_limit_k_max 31
_diffrn_reflns_limit_k_min -31
_diffrn_reflns_limit_l_max 16
_diffrn_reflns_limit_l_min -16
_diffrn_reflns_number 24539
_diffrn_reflns_point_group_measured_fraction_full 0.991
_diffrn_reflns_point_group_measured_fraction_max 0.984
_diffrn_reflns_theta_full 25.242
_diffrn_reflns_theta_max 27.485
_diffrn_reflns_theta_min 1.686
_diffrn_source_current 1.0
_diffrn_source_power 0.05
_diffrn_source_voltage 50.0
_diffrn_standards_number 0
_exptl_absorpt_coefficient_mu 0.360
_exptl_absorpt_correction_T_max 0.7456
_exptl_absorpt_correction_T_min 0.6128
_exptl_absorpt_correction_type none
_exptl_absorpt_process_details
;
SADABS-2016/2 (Bruker,2016/2) was used for absorption correction.
wR2(int) was 0.1210 before and 0.0536 after correction.
The Ratio of minimum to maximum transmission is 0.8219.
The \l/2 correction factor is Not present.
;
_exptl_crystal_colour colourless
_exptl_crystal_colour_primary colourless
_exptl_crystal_density_diffrn 1.540
_exptl_crystal_description plate
_exptl_crystal_F_000 1320
_exptl_crystal_size_max 0.255
_exptl_crystal_size_mid 0.144
_exptl_crystal_size_min 0.099
_refine_diff_density_max 0.346
_refine_diff_density_min -0.322
_refine_diff_density_rms 0.061
_refine_ls_extinction_method none
_refine_ls_goodness_of_fit_ref 1.028
_refine_ls_hydrogen_treatment constr
_refine_ls_matrix_type full
_refine_ls_number_parameters 389
_refine_ls_number_reflns 6279
_refine_ls_number_restraints 0
_refine_ls_restrained_S_all 1.028
_refine_ls_R_factor_all 0.0689
_refine_ls_R_factor_gt 0.0457
_refine_ls_shift/su_max 0.001
_refine_ls_shift/su_mean 0.000
_refine_ls_structure_factor_coef Fsqd
_refine_ls_weighting_details 'w=1/[\s^2^(Fo^2^)+(0.0507P)^2^+1.1586P] where P=(Fo^2^+2Fc^2^)/3'
_refine_ls_weighting_scheme calc
_refine_ls_wR_factor_gt 0.1035
_refine_ls_wR_factor_ref 0.1137
_reflns_Friedel_coverage 0.000
_reflns_number_gt 4652
_reflns_number_total 6279
_reflns_threshold_expression 'I > 2\s(I)'
_cod_data_source_file d5nj01321f2.cif
_cod_data_source_block 21gtu38_321_cpy_01_3_0m
_cod_depositor_comments 'Adding full bibliography for 7063812--7063815.cif.'
_cod_original_cell_volume 2786.2(5)
_cod_database_code 7063814
_shelx_shelxl_version_number 2017/1
_shelx_space_group_comment
;
The symmetry employed for this shelxl refinement is uniquely defined
by the following loop, which should always be used as a source of
symmetry information in preference to the above space-group names.
They are only intended as comments.
;
_shelx_estimated_absorpt_t_max 0.965
_shelx_estimated_absorpt_t_min 0.914
_olex2_refinement_description
;
1. Fixed Uiso
 At 1.2 times of:
  All C(H) groups
 At 1.5 times of:
  All O(H) groups
2.a Aromatic/amide H refined with riding coordinates:
 C19(H19), C20(H20), C18(H18), C11(H11), C23(H23), C17(H17), C8(H8), C9(H9),
 C5(H5), C14(H14), C12(H12), C2(H2), C3(H3A), C26(H26), C24(H24), C13(H13),
 C25(H25), C4(H4)
2.b Idealised tetrahedral OH refined as rotating group:
 O3(H3)
;
_olex2_submission_special_instructions 'No special instructions were received'

loop_
_space_group_symop_operation_xyz
'x, y, z'
'-x, y+1/2, -z+1/2'
'-x, -y, -z'
'x, -y-1/2, z-1/2'

loop_
_atom_site_label
_atom_site_type_symbol
_atom_site_fract_x
_atom_site_fract_y
_atom_site_fract_z
_atom_site_U_iso_or_equiv
_atom_site_adp_type
_atom_site_occupancy
_atom_site_site_symmetry_order
_atom_site_calc_flag
_atom_site_refinement_flags_posn
_atom_site_refinement_flags_adp
_atom_site_refinement_flags_occupancy
_atom_site_disorder_assembly
_atom_site_disorder_group
P1 P 0.36007(7) 0.51409(2) 0.77349(5) 0.02357(15) Uani 1 1 d . . . . .
P3 P 0.17410(7) 0.54971(2) 0.60891(5) 0.02416(15) Uani 1 1 d . . . . .
P2 P 0.20098(7) 0.43865(2) 0.65117(5) 0.02374(15) Uani 1 1 d . . . . .
Cl1 Cl -0.00423(7) 0.59691(3) 0.63219(5) 0.03665(17) Uani 1 1 d . . . . .
O2 O 0.07270(18) 0.40035(7) 0.69035(13) 0.0310(4) Uani 1 1 d . . . . .
O1 O 0.53700(18) 0.51882(7) 0.79318(13) 0.0325(4) Uani 1 1 d . . . . .
N8 N 0.2243(2) 0.57540(8) 0.49589(14) 0.0268(4) Uani 1 1 d . . . . .
N4 N 0.3112(2) 0.52824(8) 0.89370(14) 0.0272(4) Uani 1 1 d . . . . .
N9 N 0.2301(2) 0.63160(8) 0.48054(15) 0.0287(5) Uani 1 1 d . . . . .
N6 N 0.2750(2) 0.39461(8) 0.56831(15) 0.0273(4) Uani 1 1 d . . . . .
N1 N 0.3211(2) 0.45264(8) 0.74282(15) 0.0262(4) Uani 1 1 d . . . . .
N2 N 0.1242(2) 0.48793(8) 0.58873(15) 0.0276(4) Uani 1 1 d . . . . .
N3 N 0.3004(2) 0.56151(8) 0.69756(15) 0.0278(4) Uani 1 1 d . . . . .
N7 N 0.3538(2) 0.41236(9) 0.48707(15) 0.0315(5) Uani 1 1 d . . . . .
O3 O 0.1796(3) 0.73854(8) 0.48054(17) 0.0626(7) Uani 1 1 d . . . . .
H3 H 0.170188 0.705469 0.498983 0.094 Uiso 1 1 calc R U . . .
N5 N 0.1687(2) 0.51788(9) 0.92224(16) 0.0360(5) Uani 1 1 d . . . . .
C21 C 0.2923(3) 0.63776(10) 0.39113(18) 0.0263(5) Uani 1 1 d . . . . .
C19 C 0.2845(3) 0.54736(10) 0.41708(18) 0.0305(6) Uani 1 1 d . . . . .
H19 H 0.294232 0.508349 0.411140 0.037 Uiso 1 1 calc R U . . .
C22 C 0.3138(3) 0.69324(10) 0.34897(19) 0.0309(6) Uani 1 1 d . . . . .
C16 C 0.2711(3) 0.33790(10) 0.57513(19) 0.0301(5) Uani 1 1 d . . . . .
C1 C 0.6095(3) 0.55875(10) 0.8564(2) 0.0322(6) Uani 1 1 d . . . . .
C7 C 0.3905(3) 0.56296(10) 0.96178(18) 0.0311(6) Uani 1 1 d . . . . .
C15 C 0.1930(3) 0.31284(10) 0.65789(19) 0.0328(6) Uani 1 1 d . . . . .
C6 C 0.5412(3) 0.57992(10) 0.94003(19) 0.0340(6) Uani 1 1 d . . . . .
C20 C 0.3276(3) 0.58572(10) 0.34916(18) 0.0318(6) Uani 1 1 d . . . . .
H20 H 0.372434 0.579051 0.286084 0.038 Uiso 1 1 calc R U . . .
C10 C 0.0967(3) 0.34400(10) 0.71400(19) 0.0307(6) Uani 1 1 d . . . . .
C18 C 0.3960(3) 0.36588(11) 0.4443(2) 0.0371(6) Uani 1 1 d . . . . .
H18 H 0.452491 0.364583 0.384909 0.045 Uiso 1 1 calc R U . . .
C27 C 0.2561(3) 0.74036(11) 0.3945(2) 0.0401(7) Uani 1 1 d . . . . .
C11 C 0.0168(3) 0.32221(12) 0.7917(2) 0.0405(7) Uani 1 1 d . . . . .
H11 H -0.049470 0.344642 0.828045 0.049 Uiso 1 1 calc R U . . .
C23 C 0.3884(3) 0.69995(12) 0.2593(2) 0.0439(7) Uani 1 1 d . . . . .
H23 H 0.429882 0.668446 0.227883 0.053 Uiso 1 1 calc R U . . .
C17 C 0.3487(3) 0.31872(11) 0.4954(2) 0.0400(7) Uani 1 1 d . . . . .
H17 H 0.366847 0.281196 0.478288 0.048 Uiso 1 1 calc R U . . .
C8 C 0.2955(4) 0.57336(12) 1.0378(2) 0.0440(7) Uani 1 1 d . . . . .
H8 H 0.315957 0.595602 1.097384 0.053 Uiso 1 1 calc R U . . .
C9 C 0.1633(3) 0.54495(12) 1.0105(2) 0.0431(7) Uani 1 1 d . . . . .
H9 H 0.078037 0.544906 1.050679 0.052 Uiso 1 1 calc R U . . .
C5 C 0.6239(4) 0.61872(12) 1.0016(2) 0.0507(8) Uani 1 1 d . . . . .
H5 H 0.580979 0.634807 1.059439 0.061 Uiso 1 1 calc R U . . .
C14 C 0.2093(4) 0.25667(11) 0.6837(2) 0.0484(8) Uani 1 1 d . . . . .
H14 H 0.274375 0.233908 0.647061 0.058 Uiso 1 1 calc R U . . .
C12 C 0.0362(4) 0.26633(13) 0.8154(2) 0.0528(8) Uani 1 1 d . . . . .
H12 H -0.016897 0.250237 0.868824 0.063 Uiso 1 1 calc R U . . .
C2 C 0.7531(3) 0.57271(12) 0.8336(2) 0.0453(7) Uani 1 1 d . . . . .
H2 H 0.797750 0.556492 0.776483 0.054 Uiso 1 1 calc R U . . .
C3 C 0.8310(4) 0.61082(14) 0.8956(3) 0.0551(9) Uani 1 1 d . . . . .
H3A H 0.930012 0.621415 0.880681 0.066 Uiso 1 1 calc R U . . .
C26 C 0.2736(4) 0.79237(12) 0.3495(3) 0.0521(8) Uani 1 1 d . . . . .
H26 H 0.234577 0.824370 0.380754 0.063 Uiso 1 1 calc R U . . .
C24 C 0.4036(4) 0.75143(14) 0.2147(3) 0.0606(9) Uani 1 1 d . . . . .
H24 H 0.453072 0.755091 0.152621 0.073 Uiso 1 1 calc R U . . .
C13 C 0.1319(4) 0.23436(13) 0.7617(3) 0.0575(9) Uani 1 1 d . . . . .
H13 H 0.144632 0.196330 0.778682 0.069 Uiso 1 1 calc R U . . .
C25 C 0.3465(4) 0.79734(13) 0.2611(3) 0.0577(9) Uani 1 1 d . . . . .
H25 H 0.358007 0.832848 0.231268 0.069 Uiso 1 1 calc R U . . .
C4 C 0.7671(4) 0.63340(14) 0.9780(3) 0.0607(10) Uani 1 1 d . . . . .
H4 H 0.822195 0.659670 1.019942 0.073 Uiso 1 1 calc R U . . .

loop_
_atom_site_aniso_label
_atom_site_aniso_U_11
_atom_site_aniso_U_22
_atom_site_aniso_U_33
_atom_site_aniso_U_23
_atom_site_aniso_U_13
_atom_site_aniso_U_12
P1 0.0273(3) 0.0225(3) 0.0210(3) -0.0012(2) 0.0021(2) -0.0009(2)
P3 0.0299(3) 0.0201(3) 0.0228(3) 0.0008(2) 0.0041(3) 0.0012(2)
P2 0.0277(3) 0.0193(3) 0.0245(3) -0.0003(2) 0.0035(3) -0.0013(2)
Cl1 0.0384(4) 0.0320(3) 0.0408(4) 0.0004(3) 0.0116(3) 0.0097(3)
O2 0.0326(9) 0.0256(9) 0.0354(10) 0.0021(7) 0.0073(8) -0.0042(7)
O1 0.0282(9) 0.0339(10) 0.0355(10) -0.0059(8) 0.0030(8) -0.0019(7)
N8 0.0381(12) 0.0191(9) 0.0235(10) 0.0018(8) 0.0039(9) 0.0020(8)
N4 0.0309(11) 0.0288(10) 0.0221(10) 0.0002(8) 0.0043(9) 0.0012(9)
N9 0.0389(12) 0.0207(10) 0.0267(11) 0.0025(8) 0.0045(9) -0.0004(9)
N6 0.0336(11) 0.0221(10) 0.0264(10) -0.0014(8) 0.0044(9) -0.0013(8)
N1 0.0308(11) 0.0209(10) 0.0267(10) -0.0002(8) -0.0004(9) 0.0008(8)
N2 0.0309(11) 0.0238(10) 0.0276(11) 0.0001(8) -0.0018(9) -0.0011(8)
N3 0.0365(12) 0.0212(10) 0.0252(10) -0.0005(8) -0.0007(9) -0.0044(9)
N7 0.0321(12) 0.0342(11) 0.0286(11) -0.0013(9) 0.0053(9) -0.0008(9)
O3 0.109(2) 0.0294(11) 0.0531(14) 0.0004(10) 0.0316(13) 0.0092(12)
N5 0.0346(12) 0.0412(13) 0.0333(12) 0.0013(10) 0.0112(10) 0.0006(10)
C21 0.0256(13) 0.0280(12) 0.0246(12) 0.0032(10) -0.0022(10) -0.0013(10)
C19 0.0407(15) 0.0251(12) 0.0260(12) -0.0002(10) 0.0040(11) 0.0065(11)
C22 0.0324(14) 0.0281(13) 0.0316(13) 0.0065(10) -0.0026(11) -0.0035(10)
C16 0.0354(14) 0.0215(12) 0.0326(13) -0.0040(10) -0.0034(11) -0.0013(10)
C1 0.0302(13) 0.0295(13) 0.0356(14) 0.0054(11) -0.0063(11) -0.0028(11)
C7 0.0462(16) 0.0252(12) 0.0214(12) 0.0012(10) -0.0021(11) 0.0006(11)
C15 0.0394(15) 0.0237(12) 0.0342(14) -0.0007(10) -0.0053(12) -0.0060(11)
C6 0.0430(15) 0.0281(13) 0.0295(13) 0.0057(11) -0.0077(12) -0.0034(11)
C20 0.0373(14) 0.0340(13) 0.0248(12) 0.0025(10) 0.0067(11) 0.0068(11)
C10 0.0324(14) 0.0260(13) 0.0328(13) 0.0030(10) -0.0056(11) -0.0096(10)
C18 0.0368(15) 0.0438(16) 0.0312(14) -0.0060(12) 0.0048(12) 0.0056(12)
C27 0.0504(18) 0.0330(14) 0.0365(15) 0.0044(12) 0.0004(13) -0.0033(12)
C11 0.0393(16) 0.0440(16) 0.0377(15) 0.0063(13) -0.0003(12) -0.0148(13)
C23 0.0487(18) 0.0386(16) 0.0454(17) 0.0084(13) 0.0104(14) -0.0035(13)
C17 0.0484(17) 0.0311(14) 0.0404(15) -0.0107(12) 0.0027(13) 0.0075(12)
C8 0.065(2) 0.0419(16) 0.0254(13) -0.0082(12) 0.0073(13) 0.0017(14)
C9 0.0504(18) 0.0474(16) 0.0334(15) -0.0004(13) 0.0164(13) 0.0039(14)
C5 0.067(2) 0.0457(17) 0.0369(16) 0.0033(13) -0.0118(15) -0.0163(16)
C14 0.064(2) 0.0262(14) 0.0541(19) 0.0013(13) -0.0029(16) -0.0037(13)
C12 0.059(2) 0.0509(19) 0.0472(18) 0.0190(15) -0.0037(16) -0.0237(16)
C2 0.0355(16) 0.0481(17) 0.0515(18) 0.0102(14) -0.0017(14) -0.0054(13)
C3 0.0398(18) 0.054(2) 0.069(2) 0.0175(17) -0.0114(16) -0.0144(15)
C26 0.064(2) 0.0278(15) 0.063(2) 0.0070(14) -0.0013(17) -0.0023(14)
C24 0.065(2) 0.056(2) 0.064(2) 0.0292(17) 0.0224(18) -0.0070(17)
C13 0.075(2) 0.0321(16) 0.064(2) 0.0176(15) -0.0095(19) -0.0140(16)
C25 0.064(2) 0.0386(17) 0.071(2) 0.0233(16) 0.0106(18) -0.0078(16)
C4 0.068(2) 0.051(2) 0.059(2) 0.0086(17) -0.0275(18) -0.0265(17)

loop_
_atom_type_symbol
_atom_type_description
_atom_type_scat_dispersion_real
_atom_type_scat_dispersion_imag
_atom_type_scat_source
C C 0.0033 0.0016 'International Tables Vol C Tables 4.2.6.8 and 6.1.1.4'
H H 0.0000 0.0000 'International Tables Vol C Tables 4.2.6.8 and 6.1.1.4'
Cl Cl 0.1484 0.1585 'International Tables Vol C Tables 4.2.6.8 and 6.1.1.4'
N N 0.0061 0.0033 'International Tables Vol C Tables 4.2.6.8 and 6.1.1.4'
O O 0.0106 0.0060 'International Tables Vol C Tables 4.2.6.8 and 6.1.1.4'
P P 0.1023 0.0942 'International Tables Vol C Tables 4.2.6.8 and 6.1.1.4'

loop_
_exptl_crystal_face_index_h
_exptl_crystal_face_index_k
_exptl_crystal_face_index_l
_exptl_crystal_face_perp_dist
-3.00 0.00 2.00 0.0600
3.00 -2.00 2.00 0.1190
-1.00 2.00 -3.00 0.0370
1.00 1.00 3.00 0.0930
-1.00 -1.00 -3.00 0.0320
-1.00 -3.00 -3.00 0.0310
1.00 2.00 0.00 0.1160
0.00 1.00 1.00 0.0720
0.00 -3.00 -1.00 0.0140
0.00 3.00 1.00 0.0740
0.00 3.00 -1.00 0.0400
0.00 -3.00 1.00 0.0500
3.00 -1.00 0.00 0.1210

loop_
_geom_angle_atom_site_label_1
_geom_angle_atom_site_label_2
_geom_angle_atom_site_label_3
_geom_angle
_geom_angle_site_symmetry_1
_geom_angle_site_symmetry_3
_geom_angle_publ_flag
O1 P1 N4 98.80(10) . . ?
N1 P1 O1 108.01(10) . . ?
N1 P1 N4 111.14(10) . . ?
N1 P1 N3 117.94(11) . . ?
N3 P1 O1 109.64(10) . . ?
N3 P1 N4 109.58(10) . . ?
N8 P3 Cl1 100.58(7) . . ?
N2 P3 Cl1 110.47(8) . . ?
N2 P3 N8 107.03(10) . . ?
N2 P3 N3 118.10(11) . . ?
N3 P3 Cl1 108.63(8) . . ?
N3 P3 N8 110.61(10) . . ?
O2 P2 N6 99.17(9) . . ?
O2 P2 N1 110.35(10) . . ?
N1 P2 N6 110.11(10) . . ?
N2 P2 O2 108.23(10) . . ?
N2 P2 N6 108.93(10) . . ?
N2 P2 N1 118.33(10) . . ?
C10 O2 P2 122.30(15) . . ?
C1 O1 P1 124.02(15) . . ?
N9 N8 P3 120.39(15) . . ?
C19 N8 P3 127.76(16) . . ?
C19 N8 N9 111.12(18) . . ?
N5 N4 P1 121.16(16) . . ?
N5 N4 C7 112.35(19) . . ?
C7 N4 P1 124.42(16) . . ?
C21 N9 N8 105.04(18) . . ?
N7 N6 P2 122.53(15) . . ?
C16 N6 P2 125.26(16) . . ?
C16 N6 N7 112.16(18) . . ?
P1 N1 P2 121.29(12) . . ?
P2 N2 P3 121.70(13) . . ?
P3 N3 P1 121.08(12) . . ?
C18 N7 N6 103.5(2) . . ?
C27 O3 H3 109.5 . . ?
C9 N5 N4 103.6(2) . . ?
N9 C21 C22 120.2(2) . . ?
N9 C21 C20 110.8(2) . . ?
C20 C21 C22 129.1(2) . . ?
N8 C19 H19 126.5 . . ?
C20 C19 N8 107.0(2) . . ?
C20 C19 H19 126.5 . . ?
C27 C22 C21 121.7(2) . . ?
C23 C22 C21 120.2(2) . . ?
C23 C22 C27 118.1(2) . . ?
N6 C16 C15 118.6(2) . . ?
C17 C16 N6 105.8(2) . . ?
C17 C16 C15 135.5(2) . . ?
C6 C1 O1 120.6(2) . . ?
C2 C1 O1 116.2(2) . . ?
C2 C1 C6 123.1(3) . . ?
N4 C7 C6 119.1(2) . . ?
C8 C7 N4 105.1(2) . . ?
C8 C7 C6 135.7(3) . . ?
C10 C15 C16 120.6(2) . . ?
C10 C15 C14 117.2(2) . . ?
C14 C15 C16 122.2(2) . . ?
C1 C6 C7 120.9(2) . . ?
C1 C6 C5 117.0(3) . . ?
C5 C6 C7 122.2(3) . . ?
C21 C20 H20 127.0 . . ?
C19 C20 C21 106.1(2) . . ?
C19 C20 H20 127.0 . . ?
C15 C10 O2 120.0(2) . . ?
C11 C10 O2 116.8(2) . . ?
C11 C10 C15 123.2(2) . . ?
N7 C18 H18 123.5 . . ?
N7 C18 C17 112.9(2) . . ?
C17 C18 H18 123.5 . . ?
O3 C27 C22 123.1(2) . . ?
O3 C27 C26 116.9(3) . . ?
C22 C27 C26 120.0(3) . . ?
C10 C11 H11 121.0 . . ?
C10 C11 C12 118.0(3) . . ?
C12 C11 H11 121.0 . . ?
C22 C23 H23 119.3 . . ?
C24 C23 C22 121.5(3) . . ?
C24 C23 H23 119.3 . . ?
C16 C17 C18 105.6(2) . . ?
C16 C17 H17 127.2 . . ?
C18 C17 H17 127.2 . . ?
C7 C8 H8 126.9 . . ?
C7 C8 C9 106.3(2) . . ?
C9 C8 H8 126.9 . . ?
N5 C9 C8 112.6(2) . . ?
N5 C9 H9 123.7 . . ?
C8 C9 H9 123.7 . . ?
C6 C5 H5 120.0 . . ?
C4 C5 C6 120.1(3) . . ?
C4 C5 H5 120.0 . . ?
C15 C14 H14 119.8 . . ?
C13 C14 C15 120.5(3) . . ?
C13 C14 H14 119.8 . . ?
C11 C12 H12 119.9 . . ?
C13 C12 C11 120.3(3) . . ?
C13 C12 H12 119.9 . . ?
C1 C2 H2 120.8 . . ?
C1 C2 C3 118.4(3) . . ?
C3 C2 H2 120.8 . . ?
C2 C3 H3A 119.7 . . ?
C4 C3 C2 120.5(3) . . ?
C4 C3 H3A 119.7 . . ?
C27 C26 H26 119.8 . . ?
C25 C26 C27 120.3(3) . . ?
C25 C26 H26 119.8 . . ?
C23 C24 H24 120.3 . . ?
C25 C24 C23 119.5(3) . . ?
C25 C24 H24 120.3 . . ?
C14 C13 C12 120.9(3) . . ?
C14 C13 H13 119.6 . . ?
C12 C13 H13 119.6 . . ?
C26 C25 C24 120.7(3) . . ?
C26 C25 H25 119.7 . . ?
C24 C25 H25 119.7 . . ?
C5 C4 H4 119.5 . . ?
C3 C4 C5 121.0(3) . . ?
C3 C4 H4 119.5 . . ?

loop_
_geom_bond_atom_site_label_1
_geom_bond_atom_site_label_2
_geom_bond_distance
_geom_bond_site_symmetry_2
_geom_bond_publ_flag
P1 O1 1.5810(18) . ?
P1 N4 1.6856(19) . ?
P1 N1 1.5696(19) . ?
P1 N3 1.580(2) . ?
P3 Cl1 1.9935(9) . ?
P3 N8 1.6833(19) . ?
P3 N2 1.574(2) . ?
P3 N3 1.579(2) . ?
P2 O2 1.5804(16) . ?
P2 N6 1.6805(19) . ?
P2 N1 1.581(2) . ?
P2 N2 1.570(2) . ?
O2 C10 1.408(3) . ?
O1 C1 1.396(3) . ?
N8 N9 1.374(3) . ?
N8 C19 1.368(3) . ?
N4 N5 1.368(3) . ?
N4 C7 1.378(3) . ?
N9 C21 1.330(3) . ?
N6 N7 1.376(3) . ?
N6 C16 1.374(3) . ?
N7 C18 1.319(3) . ?
O3 H3 0.8400 . ?
O3 C27 1.349(3) . ?
N5 C9 1.324(3) . ?
C21 C22 1.466(3) . ?
C21 C20 1.414(3) . ?
C19 H19 0.9500 . ?
C19 C20 1.354(3) . ?
C22 C27 1.397(4) . ?
C22 C23 1.390(3) . ?
C16 C15 1.452(3) . ?
C16 C17 1.365(3) . ?
C1 C6 1.380(4) . ?
C1 C2 1.373(4) . ?
C7 C6 1.448(4) . ?
C7 C8 1.367(3) . ?
C15 C10 1.385(3) . ?
C15 C14 1.403(3) . ?
C6 C5 1.407(4) . ?
C20 H20 0.9500 . ?
C10 C11 1.379(3) . ?
C18 H18 0.9500 . ?
C18 C17 1.398(4) . ?
C27 C26 1.399(4) . ?
C11 H11 0.9500 . ?
C11 C12 1.392(4) . ?
C23 H23 0.9500 . ?
C23 C24 1.382(4) . ?
C17 H17 0.9500 . ?
C8 H8 0.9500 . ?
C8 C9 1.387(4) . ?
C9 H9 0.9500 . ?
C5 H5 0.9500 . ?
C5 C4 1.377(4) . ?
C14 H14 0.9500 . ?
C14 C13 1.374(4) . ?
C12 H12 0.9500 . ?
C12 C13 1.375(5) . ?
C2 H2 0.9500 . ?
C2 C3 1.378(4) . ?
C3 H3A 0.9500 . ?
C3 C4 1.361(5) . ?
C26 H26 0.9500 . ?
C26 C25 1.363(4) . ?
C24 H24 0.9500 . ?
C24 C25 1.376(5) . ?
C13 H13 0.9500 . ?
C25 H25 0.9500 . ?
C4 H4 0.9500 . ?

loop_
_geom_torsion_atom_site_label_1
_geom_torsion_atom_site_label_2
_geom_torsion_atom_site_label_3
_geom_torsion_atom_site_label_4
_geom_torsion
_geom_torsion_site_symmetry_1
_geom_torsion_site_symmetry_2
_geom_torsion_site_symmetry_3
_geom_torsion_site_symmetry_4
_geom_torsion_publ_flag
P1 O1 C1 C6 29.9(3) . . . . ?
P1 O1 C1 C2 -153.62(19) . . . . ?
P1 N4 N5 C9 -166.52(18) . . . . ?
P1 N4 C7 C6 -13.6(3) . . . . ?
P1 N4 C7 C8 165.66(18) . . . . ?
P3 N8 N9 C21 171.73(17) . . . . ?
P3 N8 C19 C20 -171.00(19) . . . . ?
P2 O2 C10 C15 -34.2(3) . . . . ?
P2 O2 C10 C11 147.8(2) . . . . ?
P2 N6 N7 C18 177.96(18) . . . . ?
P2 N6 C16 C15 2.2(3) . . . . ?
P2 N6 C16 C17 -177.66(19) . . . . ?
Cl1 P3 N8 N9 45.14(18) . . . . ?
Cl1 P3 N8 C19 -145.6(2) . . . . ?
Cl1 P3 N2 P2 -128.25(12) . . . . ?
Cl1 P3 N3 P1 118.83(12) . . . . ?
O2 P2 N6 N7 156.20(18) . . . . ?
O2 P2 N6 C16 -26.8(2) . . . . ?
O2 P2 N1 P1 -123.56(13) . . . . ?
O2 P2 N2 P3 131.80(13) . . . . ?
O2 C10 C11 C12 178.8(2) . . . . ?
O1 P1 N4 N5 -166.03(18) . . . . ?
O1 P1 N4 C7 31.6(2) . . . . ?
O1 P1 N1 P2 -136.58(13) . . . . ?
O1 P1 N3 P3 138.91(13) . . . . ?
O1 C1 C6 C7 -2.5(4) . . . . ?
O1 C1 C6 C5 178.1(2) . . . . ?
O1 C1 C2 C3 -178.2(2) . . . . ?
N8 P3 N2 P2 123.13(14) . . . . ?
N8 P3 N3 P1 -131.68(13) . . . . ?
N8 N9 C21 C22 178.9(2) . . . . ?
N8 N9 C21 C20 -0.4(3) . . . . ?
N8 C19 C20 C21 0.6(3) . . . . ?
N4 P1 O1 C1 -39.4(2) . . . . ?
N4 P1 N1 P2 116.08(14) . . . . ?
N4 P1 N3 P3 -113.67(14) . . . . ?
N4 N5 C9 C8 1.6(3) . . . . ?
N4 C7 C6 C1 -4.6(4) . . . . ?
N4 C7 C6 C5 174.8(2) . . . . ?
N4 C7 C8 C9 -0.8(3) . . . . ?
N9 N8 C19 C20 -0.9(3) . . . . ?
N9 C21 C22 C27 -7.0(4) . . . . ?
N9 C21 C22 C23 175.5(2) . . . . ?
N9 C21 C20 C19 -0.2(3) . . . . ?
N6 P2 O2 C10 42.28(19) . . . . ?
N6 P2 N1 P1 127.96(13) . . . . ?
N6 P2 N2 P3 -121.32(14) . . . . ?
N6 N7 C18 C17 -0.6(3) . . . . ?
N6 C16 C15 C10 14.4(4) . . . . ?
N6 C16 C15 C14 -166.5(2) . . . . ?
N6 C16 C17 C18 0.0(3) . . . . ?
N1 P1 O1 C1 -155.11(18) . . . . ?
N1 P1 N4 N5 -52.7(2) . . . . ?
N1 P1 N4 C7 144.9(2) . . . . ?
N1 P1 N3 P3 14.79(19) . . . . ?
N1 P2 O2 C10 -73.28(19) . . . . ?
N1 P2 N6 N7 -88.1(2) . . . . ?
N1 P2 N6 C16 88.9(2) . . . . ?
N1 P2 N2 P3 5.40(19) . . . . ?
N2 P3 N8 N9 160.56(18) . . . . ?
N2 P3 N8 C19 -30.2(2) . . . . ?
N2 P3 N3 P1 -7.93(19) . . . . ?
N2 P2 O2 C10 155.81(18) . . . . ?
N2 P2 N6 N7 43.2(2) . . . . ?
N2 P2 N6 C16 -139.8(2) . . . . ?
N2 P2 N1 P1 1.81(19) . . . . ?
N3 P1 O1 C1 75.2(2) . . . . ?
N3 P1 N4 N5 79.4(2) . . . . ?
N3 P1 N4 C7 -83.0(2) . . . . ?
N3 P1 N1 P2 -11.65(19) . . . . ?
N3 P3 N8 N9 -69.5(2) . . . . ?
N3 P3 N8 C19 99.7(2) . . . . ?
N3 P3 N2 P2 -2.38(19) . . . . ?
N7 N6 C16 C15 179.4(2) . . . . ?
N7 N6 C16 C17 -0.4(3) . . . . ?
N7 C18 C17 C16 0.4(3) . . . . ?
O3 C27 C26 C25 -178.4(3) . . . . ?
N5 N4 C7 C6 -177.3(2) . . . . ?
N5 N4 C7 C8 1.9(3) . . . . ?
C21 C22 C27 O3 1.2(4) . . . . ?
C21 C22 C27 C26 -177.3(3) . . . . ?
C21 C22 C23 C24 176.6(3) . . . . ?
C19 N8 N9 C21 0.8(3) . . . . ?
C22 C21 C20 C19 -179.4(2) . . . . ?
C22 C27 C26 C25 0.2(5) . . . . ?
C22 C23 C24 C25 1.4(5) . . . . ?
C16 N6 N7 C18 0.7(3) . . . . ?
C16 C15 C10 O2 0.6(4) . . . . ?
C16 C15 C10 C11 178.4(2) . . . . ?
C16 C15 C14 C13 -179.1(3) . . . . ?
C1 C6 C5 C4 -0.9(4) . . . . ?
C1 C2 C3 C4 0.8(5) . . . . ?
C7 N4 N5 C9 -2.2(3) . . . . ?
C7 C6 C5 C4 179.7(3) . . . . ?
C7 C8 C9 N5 -0.5(3) . . . . ?
C15 C16 C17 C18 -179.7(3) . . . . ?
C15 C10 C11 C12 0.9(4) . . . . ?
C15 C14 C13 C12 0.5(5) . . . . ?
C6 C1 C2 C3 -1.9(4) . . . . ?
C6 C7 C8 C9 178.2(3) . . . . ?
C6 C5 C4 C3 -0.1(5) . . . . ?
C20 C21 C22 C27 172.2(3) . . . . ?
C20 C21 C22 C23 -5.4(4) . . . . ?
C10 C15 C14 C13 0.0(4) . . . . ?
C10 C11 C12 C13 -0.4(4) . . . . ?
C27 C22 C23 C24 -1.0(4) . . . . ?
C27 C26 C25 C24 0.1(5) . . . . ?
C11 C12 C13 C14 -0.3(5) . . . . ?
C23 C22 C27 O3 178.8(3) . . . . ?
C23 C22 C27 C26 0.2(4) . . . . ?
C23 C24 C25 C26 -0.9(6) . . . . ?
C17 C16 C15 C10 -165.8(3) . . . . ?
C17 C16 C15 C14 13.3(5) . . . . ?
C8 C7 C6 C1 176.5(3) . . . . ?
C8 C7 C6 C5 -4.2(5) . . . . ?
C14 C15 C10 O2 -178.6(2) . . . . ?
C14 C15 C10 C11 -0.8(4) . . . . ?
C2 C1 C6 C7 -178.7(2) . . . . ?
C2 C1 C6 C5 1.9(4) . . . . ?
C2 C3 C4 C5 0.1(5) . . . . ?
